data_2106005
loop_
_publ_author_name
'Tykarska, Ewa'
'Gdaniec, Maria'

_publ_section_title
;
 Solid-state supramolecular architecture of carbenoxolone -- comparative
 studies with glycyrrhetinic and glycyrrhizic acids
;
_journal_issue 1
_journal_name_full 'Acta Crystallographica Section B'
_journal_page_first
;
;
_journal_paper_doi 10.1107/S2052520614026419
_journal_volume 71
_journal_year 2015
_chemical_formula_moiety 'C34 H50 O7, C4 H10 O2'
_chemical_formula_sum 'C38 H60 O9'
_chemical_formula_weight 660.86
_chemical_name_systematic
;
(2S,4aS,6aR,6aS,6bR,8aR,10S,12aS,14bR)-10-(3-carboxypropanoyloxy)-
2,4a,6a,6b,9,9,12a-heptamethyl-13-oxo-3,4,5,6,6a,7,8,8a,10,11,12,14b-
dodecahydro-1H-picene-2-carboxylic acid dimethoxyethan solvate
;
_space_group_crystal_system orthorhombic
_space_group_IT_number 19
_space_group_name_Hall 'P 2ac 2ab'
_space_group_name_H-M_alt 'P 21 21 21'
_symmetry_space_group_name_Hall 'P 2ac 2ab'
_symmetry_space_group_name_H-M 'P 21 21 21'
_atom_sites_solution_hydrogens geom
_atom_sites_solution_primary direct
_atom_sites_solution_secondary difmap
_audit_creation_method SHELXL-2014
_cell_angle_alpha 90
_cell_angle_beta 90
_cell_angle_gamma 90
_cell_formula_units_Z 4
_cell_length_a 7.2834(2)
_cell_length_b 11.6425(3)
_cell_length_c 41.9069(15)
_cell_measurement_reflns_used 6575
_cell_measurement_temperature 130(2)
_cell_measurement_theta_max 75.5015
_cell_measurement_theta_min 2.1068
_cell_volume 3553.58(18)
_computing_cell_refinement
;
CrysAlisPro, Agilent Technologies,
Version 1.171.36.28 (release 01-02-2013 CrysAlis171 .NET)
(compiled Feb  1 2013,16:14:44)
;
_computing_data_collection
;
CrysAlisPro, Agilent Technologies,
Version 1.171.36.28 (release 01-02-2013 CrysAlis171 .NET)
(compiled Feb  1 2013,16:14:44)
;
_computing_data_reduction
;
CrysAlisPro, Agilent Technologies,
Version 1.171.36.28 (release 01-02-2013 CrysAlis171 .NET)
(compiled Feb  1 2013,16:14:44)
;
_computing_molecular_graphics
;
 Mercury CSD 2.4 - new features for the visualization and investigation
 of crystal structures, C. F. Macrae, I. J. Bruno, J. A. Chisholm,
 P. R. Edgington, P. McCabe, E. Pidcock, L. Rodriguez-Monge, R. Taylor,
 J. van de Streek and P. A. Wood, J. Appl. Cryst., 41, 466-470, 2008.
;
_computing_publication_material 'SHELXL-2014 (Sheldrick, 2014)'
_computing_structure_refinement 'SHELXL-2014 (Sheldrick, 2014)'
_computing_structure_solution 'SIR2004 (Burla et al.,2005)'
_diffrn_ambient_temperature 130(2)
_diffrn_detector_area_resol_mean 5.2679
_diffrn_measured_fraction_theta_full 0.998
_diffrn_measured_fraction_theta_max 0.965
_diffrn_measurement_device_type 'SuperNova, Single source at offset), Atlas'
_diffrn_measurement_method '\w scans'
_diffrn_radiation_type CuK\a
_diffrn_radiation_wavelength 1.54184
_diffrn_reflns_av_R_equivalents 0.0467
_diffrn_reflns_limit_h_max 9
_diffrn_reflns_limit_h_min -7
_diffrn_reflns_limit_k_max 9
_diffrn_reflns_limit_k_min -14
_diffrn_reflns_limit_l_max 51
_diffrn_reflns_limit_l_min -51
_diffrn_reflns_number 14172
_diffrn_reflns_theta_full 66.500
_diffrn_reflns_theta_max 75.686
_diffrn_reflns_theta_min 2.109
_exptl_absorpt_coefficient_mu 0.697
_exptl_absorpt_correction_T_max 1.00000
_exptl_absorpt_correction_T_min 0.45217
_exptl_absorpt_correction_type multi-scan
_exptl_absorpt_process_details
;
CrysAlisPro, Agilent Technologies,
Version 1.171.36.28 (release 01-02-2013 CrysAlis171 .NET)
(compiled Feb  1 2013,16:14:44)
Empirical absorption correction using spherical harmonics,
 implemented in SCALE3 ABSPACK scaling algorithm.
;
_exptl_crystal_colour colourless
_exptl_crystal_density_diffrn 1.235
_exptl_crystal_description plate
_exptl_crystal_F_000 1440
_exptl_crystal_size_max 0.4
_exptl_crystal_size_mid 0.2
_exptl_crystal_size_min 0.01
_refine_diff_density_max 0.353
_refine_diff_density_min -0.291
_refine_ls_abs_structure_details
;
 Flack x determined using 1686 quotients [(I+)-(I-)]/[(I+)+(I-)]
 (Parsons, Flack and Wagner, Acta Cryst. B69 (2013) 249-259).
;
_refine_ls_abs_structure_Flack 0.1(2)
_refine_ls_extinction_method none
_refine_ls_goodness_of_fit_ref 1.076
_refine_ls_hydrogen_treatment constr
_refine_ls_matrix_type full
_refine_ls_number_parameters 433
_refine_ls_number_reflns 6397
_refine_ls_number_restraints 0
_refine_ls_restrained_S_all 1.076
_refine_ls_R_factor_all 0.0709
_refine_ls_R_factor_gt 0.0559
_refine_ls_shift/su_max 0.000
_refine_ls_shift/su_mean 0.000
_refine_ls_structure_factor_coef Fsqd
_refine_ls_weighting_details 'w=1/[\s^2^(Fo^2^)+(0.0486P)^2^+2.8826P] where P=(Fo^2^+2Fc^2^)/3'
_refine_ls_weighting_scheme calc
_refine_ls_wR_factor_gt 0.1307
_refine_ls_wR_factor_ref 0.1382
_reflns_number_gt 5265
_reflns_number_total 6397
_reflns_threshold_expression 'I > 2\s(I)'
_cod_data_source_file bm5069sup1.cif
_cod_data_source_block CBX_3
_cod_database_code 2106005
_cod_database_fobs_code 2106005
_shelx_space_group_comment
;
The symmetry employed for this shelxl refinement is uniquely defined
by the following loop, which should always be used as a source of
symmetry information in preference to the above space-group names.
They are only intended as comments.
;
_shelxl_version_number 20.14

loop_
_space_group_symop_operation_xyz
'x, y, z'
'-x+1/2, -y, z+1/2'
'-x, y+1/2, -z+1/2'
'x+1/2, -y+1/2, -z'

loop_
_atom_site_type_symbol
_atom_site_label
_atom_site_fract_x
_atom_site_fract_y
_atom_site_fract_z
_atom_site_U_iso_or_equiv
_atom_site_adp_type
_atom_site_calc_flag
_atom_site_occupancy
C C1 1.0745(6) 0.8932(4) 0.64370(10) 0.0257(9) Uani d 1
H H1A 1.0885 0.9734 0.6511 0.031 Uiso calc 1
H H1B 1.1550 0.8443 0.6570 0.031 Uiso calc 1
C C2 1.1384(6) 0.8856(4) 0.60893(10) 0.0262(9) Uani d 1
H H2A 1.0677 0.9405 0.5957 0.031 Uiso calc 1
H H2B 1.2699 0.9064 0.6075 0.031 Uiso calc 1
C C3 1.1107(6) 0.7651(4) 0.59639(9) 0.0253(9) Uani d 1
H H3 1.1867 0.7110 0.6094 0.030 Uiso calc 1
C C4 0.9103(6) 0.7250(4) 0.59728(10) 0.0249(9) Uani d 1
C C5 0.8511(5) 0.7356(3) 0.63299(9) 0.0212(8) Uani d 1
H H5 0.9399 0.6857 0.6448 0.025 Uiso calc 1
C C6 0.6627(6) 0.6833(4) 0.64041(10) 0.0250(9) Uani d 1
H H6A 0.5645 0.7368 0.6337 0.030 Uiso calc 1
H H6B 0.6474 0.6105 0.6285 0.030 Uiso calc 1
C C7 0.6480(6) 0.6604(3) 0.67621(10) 0.0237(8) Uani d 1
H H7A 0.5264 0.6263 0.6808 0.028 Uiso calc 1
H H7B 0.7427 0.6036 0.6824 0.028 Uiso calc 1
C C8 0.6720(5) 0.7680(3) 0.69662(9) 0.0207(8) Uani d 1
C C9 0.8442(5) 0.8386(3) 0.68549(9) 0.0194(8) Uani d 1
H H9 0.9509 0.7902 0.6922 0.023 Uiso calc 1
C C10 0.8729(5) 0.8554(3) 0.64864(9) 0.0200(8) Uani d 1
C C11 0.8618(5) 0.9460(3) 0.70578(10) 0.0217(8) Uani d 1
O O11 0.9247(4) 1.0370(2) 0.69569(7) 0.0287(7) Uani d 1
C C12 0.8020(6) 0.9393(3) 0.73918(9) 0.0222(8) Uani d 1
H H12 0.8199 1.0050 0.7523 0.027 Uiso calc 1
C C13 0.7235(5) 0.8463(3) 0.75252(9) 0.0189(8) Uani d 1
C C14 0.7031(6) 0.7360(3) 0.73328(9) 0.0216(8) Uani d 1
C C15 0.5461(6) 0.6582(3) 0.74533(10) 0.0218(8) Uani d 1
H H15A 0.4289 0.6851 0.7360 0.026 Uiso calc 1
H H15B 0.5677 0.5789 0.7377 0.026 Uiso calc 1
C C16 0.5284(6) 0.6568(3) 0.78175(10) 0.0224(8) Uani d 1
H H16A 0.4229 0.6078 0.7878 0.027 Uiso calc 1
H H16B 0.6406 0.6224 0.7911 0.027 Uiso calc 1
C C17 0.5009(5) 0.7769(4) 0.79570(10) 0.0226(8) Uani d 1
C C18 0.6718(5) 0.8517(3) 0.78785(9) 0.0195(8) Uani d 1
H H18 0.6383 0.9332 0.7926 0.023 Uiso calc 1
C C19 0.8403(6) 0.8222(3) 0.80852(9) 0.0223(8) Uani d 1
H H19A 0.8895 0.7470 0.8015 0.027 Uiso calc 1
H H19B 0.9366 0.8806 0.8046 0.027 Uiso calc 1
C C20 0.8020(6) 0.8166(4) 0.84442(10) 0.0247(9) Uani d 1
C C21 0.6433(6) 0.7335(4) 0.85048(10) 0.0285(9) Uani d 1
H H21A 0.6795 0.6552 0.8438 0.034 Uiso calc 1
H H21B 0.6148 0.7316 0.8736 0.034 Uiso calc 1
C C22 0.4735(6) 0.7708(4) 0.83195(10) 0.0270(9) Uani d 1
H H22A 0.4348 0.8474 0.8397 0.032 Uiso calc 1
H H22B 0.3726 0.7162 0.8366 0.032 Uiso calc 1
C C23 0.9026(7) 0.5981(4) 0.58722(11) 0.0310(10) Uani d 1
H H23A 0.9679 0.5881 0.5670 0.046 Uiso calc 1
H H23B 0.7743 0.5746 0.5846 0.046 Uiso calc 1
H H23C 0.9608 0.5506 0.6037 0.046 Uiso calc 1
C C24 0.7886(6) 0.7920(4) 0.57364(10) 0.0294(10) Uani d 1
H H24A 0.6590 0.7778 0.5786 0.044 Uiso calc 1
H H24B 0.8149 0.7664 0.5518 0.044 Uiso calc 1
H H24C 0.8145 0.8743 0.5755 0.044 Uiso calc 1
C C25 0.7438(6) 0.9489(4) 0.63468(10) 0.0268(9) Uani d 1
H H25A 0.6259 0.9140 0.6289 0.040 Uiso calc 1
H H25B 0.8003 0.9826 0.6156 0.040 Uiso calc 1
H H25C 0.7237 1.0090 0.6507 0.040 Uiso calc 1
C C26 0.4948(6) 0.8410(4) 0.69285(10) 0.0243(9) Uani d 1
H H26A 0.3889 0.7969 0.7005 0.036 Uiso calc 1
H H26B 0.4772 0.8605 0.6703 0.036 Uiso calc 1
H H26C 0.5064 0.9117 0.7054 0.036 Uiso calc 1
C C27 0.8835(6) 0.6665(4) 0.73820(10) 0.0236(9) Uani d 1
H H27A 0.8840 0.6326 0.7596 0.035 Uiso calc 1
H H27B 0.9893 0.7178 0.7359 0.035 Uiso calc 1
H H27C 0.8908 0.6052 0.7222 0.035 Uiso calc 1
C C28 0.3289(5) 0.8332(4) 0.78131(10) 0.0265(9) Uani d 1
H H28A 0.3050 0.9063 0.7922 0.040 Uiso calc 1
H H28B 0.2233 0.7820 0.7841 0.040 Uiso calc 1
H H28C 0.3488 0.8472 0.7585 0.040 Uiso calc 1
C C29 0.9756(7) 0.7755(5) 0.86199(11) 0.0360(11) Uani d 1
H H29A 1.0123 0.7002 0.8537 0.054 Uiso calc 1
H H29B 0.9499 0.7695 0.8849 0.054 Uiso calc 1
H H29C 1.0752 0.8308 0.8585 0.054 Uiso calc 1
C C30 0.7587(6) 0.9361(4) 0.85766(10) 0.0243(8) Uani d 1
O O30 0.6867(5) 0.9309(3) 0.88697(7) 0.0353(8) Uani d 1
H H30 0.6629 0.9976 0.8934 0.053 Uiso calc 1
O O31 0.7928(5) 1.0257(3) 0.84464(7) 0.0325(7) Uani d 1
O O1' 1.1794(4) 0.7648(2) 0.56352(6) 0.0255(6) Uani d 1
O O2' 1.3629(4) 0.6110(3) 0.57219(7) 0.0294(7) Uani d 1
O O3' 1.3032(6) 0.4490(3) 0.47594(9) 0.0458(9) Uani d 1
H H3' 1.2054 0.4143 0.4715 0.069 Uiso calc 1
O O4' 1.1139(4) 0.5598(3) 0.50446(9) 0.0406(8) Uani d 1
C C1' 1.3066(6) 0.6883(3) 0.55524(10) 0.0243(9) Uani d 1
C C2' 1.3833(6) 0.7114(4) 0.52223(10) 0.0258(9) Uani d 1
H H2'1 1.2908 0.7538 0.5096 0.031 Uiso calc 1
H H2'2 1.4935 0.7606 0.5241 0.031 Uiso calc 1
C C3' 1.4342(6) 0.6021(4) 0.50486(11) 0.0281(9) Uani d 1
H H3'1 1.5058 0.6214 0.4855 0.034 Uiso calc 1
H H3'2 1.5122 0.5539 0.5188 0.034 Uiso calc 1
C C4' 1.2662(6) 0.5362(4) 0.49553(11) 0.0301(10) Uani d 1
O O1S 1.2408(5) 0.2013(3) 0.46731(8) 0.0455(9) Uani d 1
O O2S 0.9729(5) 0.3628(3) 0.45267(9) 0.0435(9) Uani d 1
C C1S 1.1207(8) 0.1879(5) 0.44138(13) 0.0449(13) Uani d 1
H H1S1 1.1016 0.1053 0.4369 0.054 Uiso calc 1
H H1S2 1.1733 0.2244 0.4221 0.054 Uiso calc 1
C C2S 0.9418(7) 0.2436(4) 0.44980(13) 0.0408(12) Uani d 1
H H2S1 0.8498 0.2285 0.4329 0.049 Uiso calc 1
H H2S2 0.8949 0.2122 0.4702 0.049 Uiso calc 1
C C3S 1.4262(8) 0.1823(5) 0.45973(15) 0.0510(14) Uani d 1
H H3S1 1.4420 0.1032 0.4522 0.076 Uiso calc 1
H H3S2 1.5019 0.1947 0.4788 0.076 Uiso calc 1
H H3S3 1.4642 0.2358 0.4429 0.076 Uiso calc 1
C C4S 0.8072(8) 0.4253(5) 0.45868(15) 0.0515(14) Uani d 1
H H4S1 0.7219 0.4143 0.4409 0.077 Uiso calc 1
H H4S2 0.8355 0.5072 0.4609 0.077 Uiso calc 1
H H4S3 0.7506 0.3973 0.4784 0.077 Uiso calc 1

loop_
_atom_site_aniso_label
_atom_site_aniso_U_11
_atom_site_aniso_U_22
_atom_site_aniso_U_33
_atom_site_aniso_U_12
_atom_site_aniso_U_13
_atom_site_aniso_U_23
C1 0.026(2) 0.027(2) 0.024(2) -0.0075(18) -0.0015(17) -0.0012(17)
C2 0.022(2) 0.029(2) 0.028(2) -0.0073(19) 0.0014(17) 0.0001(17)
C3 0.030(2) 0.024(2) 0.0215(19) -0.004(2) 0.0004(17) -0.0008(16)
C4 0.025(2) 0.028(2) 0.0220(19) -0.0022(19) -0.0026(16) -0.0006(17)
C5 0.0209(19) 0.0192(18) 0.0236(19) 0.0010(17) -0.0027(16) 0.0017(15)
C6 0.021(2) 0.025(2) 0.029(2) -0.0034(18) -0.0036(17) -0.0068(17)
C7 0.024(2) 0.0166(18) 0.030(2) -0.0030(18) -0.0007(17) -0.0023(16)
C8 0.0165(18) 0.0190(17) 0.0266(19) 0.0004(16) 0.0013(16) -0.0014(16)
C9 0.0191(18) 0.0146(17) 0.0245(18) 0.0017(16) -0.0037(16) -0.0022(15)
C10 0.0193(18) 0.0168(18) 0.0239(19) -0.0030(17) -0.0021(16) -0.0012(15)
C11 0.0195(18) 0.0168(18) 0.0288(19) -0.0005(17) -0.0025(16) -0.0012(16)
O11 0.0379(17) 0.0199(14) 0.0284(15) -0.0101(14) 0.0024(13) -0.0015(12)
C12 0.023(2) 0.0167(18) 0.0267(19) 0.0011(18) -0.0014(16) -0.0054(16)
C13 0.0154(17) 0.0163(17) 0.0250(19) 0.0015(16) -0.0016(15) 0.0011(15)
C14 0.0219(19) 0.0200(19) 0.0230(19) -0.0012(18) 0.0011(16) -0.0026(15)
C15 0.023(2) 0.0108(18) 0.031(2) -0.0042(17) -0.0025(17) -0.0040(15)
C16 0.024(2) 0.0138(18) 0.029(2) -0.0069(17) 0.0032(16) -0.0017(16)
C17 0.0191(19) 0.0206(19) 0.028(2) -0.0054(17) 0.0032(16) -0.0029(17)
C18 0.0163(18) 0.0136(16) 0.029(2) -0.0014(16) -0.0019(16) -0.0039(15)
C19 0.0185(19) 0.0202(19) 0.028(2) -0.0012(17) 0.0000(16) -0.0024(16)
C20 0.024(2) 0.024(2) 0.026(2) -0.0013(19) -0.0016(17) -0.0032(16)
C21 0.040(3) 0.0211(19) 0.024(2) 0.001(2) 0.0049(19) -0.0004(16)
C22 0.025(2) 0.023(2) 0.033(2) -0.0063(19) 0.0073(18) -0.0033(18)
C23 0.034(2) 0.029(2) 0.030(2) -0.007(2) 0.0037(19) -0.0059(18)
C24 0.023(2) 0.037(2) 0.028(2) -0.003(2) -0.0042(17) 0.0020(19)
C25 0.031(2) 0.021(2) 0.028(2) -0.0004(18) -0.0030(18) 0.0020(16)
C26 0.0196(19) 0.023(2) 0.030(2) -0.0019(18) -0.0029(17) 0.0008(18)
C27 0.024(2) 0.022(2) 0.0241(19) 0.0038(18) 0.0002(16) -0.0033(16)
C28 0.0163(19) 0.027(2) 0.036(2) -0.0020(18) 0.0044(17) -0.0044(18)
C29 0.038(3) 0.042(3) 0.028(2) 0.011(2) 0.000(2) -0.001(2)
C30 0.024(2) 0.023(2) 0.0260(19) -0.0023(18) -0.0015(16) -0.0047(17)
O30 0.049(2) 0.0273(15) 0.0291(15) -0.0036(17) 0.0097(15) -0.0073(13)
O31 0.0424(18) 0.0255(15) 0.0296(15) -0.0049(15) 0.0008(15) -0.0020(13)
O1' 0.0275(15) 0.0253(14) 0.0237(14) -0.0010(14) 0.0015(12) 0.0013(12)
O2' 0.0321(17) 0.0279(15) 0.0283(15) 0.0027(14) 0.0018(13) 0.0048(13)
O3' 0.051(2) 0.0301(17) 0.056(2) -0.0056(18) 0.0029(19) -0.0140(17)
O4' 0.0294(17) 0.042(2) 0.050(2) -0.0073(17) 0.0045(16) -0.0079(17)
C1' 0.026(2) 0.0203(19) 0.027(2) -0.0038(19) -0.0017(17) -0.0002(16)
C2' 0.026(2) 0.029(2) 0.0228(19) -0.0003(19) 0.0012(17) -0.0001(17)
C3' 0.030(2) 0.027(2) 0.027(2) 0.002(2) 0.0011(18) 0.0018(18)
C4' 0.037(3) 0.021(2) 0.032(2) -0.003(2) 0.001(2) 0.0009(18)
O1S 0.046(2) 0.052(2) 0.0387(19) 0.0015(19) -0.0041(17) -0.0019(16)
O2S 0.0398(19) 0.0350(19) 0.056(2) -0.0015(17) -0.0027(17) -0.0060(17)
C1S 0.055(3) 0.040(3) 0.039(3) 0.001(3) -0.004(2) -0.013(2)
C2S 0.044(3) 0.038(3) 0.040(3) -0.007(2) -0.006(2) -0.006(2)
C3S 0.049(3) 0.046(3) 0.058(3) 0.010(3) -0.002(3) -0.010(3)
C4S 0.048(3) 0.040(3) 0.067(4) 0.005(3) -0.010(3) 0.003(3)

loop_
_atom_type_symbol
_atom_type_description
_atom_type_scat_dispersion_real
_atom_type_scat_dispersion_imag
_atom_type_scat_source
C C 0.0181 0.0091 'International Tables Vol C Tables 4.2.6.8 and 6.1.1.4'
H H 0.0000 0.0000 'International Tables Vol C Tables 4.2.6.8 and 6.1.1.4'
O O 0.0492 0.0322 'International Tables Vol C Tables 4.2.6.8 and 6.1.1.4'

loop_
_geom_angle_atom_site_label_1
_geom_angle_atom_site_label_2
_geom_angle_atom_site_label_3
_geom_angle
C2 C1 C10 113.5(3)
C2 C1 H1A 108.9
C10 C1 H1A 108.9
C2 C1 H1B 108.9
C10 C1 H1B 108.9
H1A C1 H1B 107.7
C3 C2 C1 110.1(3)
C3 C2 H2A 109.6
C1 C2 H2A 109.6
C3 C2 H2B 109.6
C1 C2 H2B 109.6
H2A C2 H2B 108.2
O1' C3 C2 106.5(3)
O1' C3 C4 110.3(3)
C2 C3 C4 113.6(4)
O1' C3 H3 108.8
C2 C3 H3 108.8
C4 C3 H3 108.8
C3 C4 C23 108.7(4)
C3 C4 C24 112.2(3)
C23 C4 C24 106.8(3)
C3 C4 C5 105.2(3)
C23 C4 C5 109.2(3)
C24 C4 C5 114.7(4)
C6 C5 C10 111.3(3)
C6 C5 C4 114.2(3)
C10 C5 C4 116.6(3)
C6 C5 H5 104.4
C10 C5 H5 104.4
C4 C5 H5 104.4
C7 C6 C5 109.3(3)
C7 C6 H6A 109.8
C5 C6 H6A 109.8
C7 C6 H6B 109.8
C5 C6 H6B 109.8
H6A C6 H6B 108.3
C8 C7 C6 113.6(3)
C8 C7 H7A 108.9
C6 C7 H7A 108.9
C8 C7 H7B 108.9
C6 C7 H7B 108.9
H7A C7 H7B 107.7
C7 C8 C26 107.3(3)
C7 C8 C9 110.8(3)
C26 C8 C9 110.3(3)
C7 C8 C14 111.3(3)
C26 C8 C14 110.1(3)
C9 C8 C14 107.1(3)
C11 C9 C8 109.4(3)
C11 C9 C10 115.9(3)
C8 C9 C10 117.6(3)
C11 C9 H9 104.0
C8 C9 H9 104.0
C10 C9 H9 104.0
C1 C10 C5 107.2(3)
C1 C10 C25 109.0(3)
C5 C10 C25 114.2(3)
C1 C10 C9 107.0(3)
C5 C10 C9 106.9(3)
C25 C10 C9 112.2(3)
O11 C11 C12 119.0(4)
O11 C11 C9 123.3(4)
C12 C11 C9 117.7(3)
C13 C12 C11 124.4(4)
C13 C12 H12 117.8
C11 C12 H12 117.8
C12 C13 C14 120.0(3)
C12 C13 C18 118.2(3)
C14 C13 C18 121.6(3)
C13 C14 C15 113.2(3)
C13 C14 C27 106.6(3)
C15 C14 C27 106.1(3)
C13 C14 C8 109.0(3)
C15 C14 C8 110.3(3)
C27 C14 C8 111.6(3)
C16 C15 C14 113.3(3)
C16 C15 H15A 108.9
C14 C15 H15A 108.9
C16 C15 H15B 108.9
C14 C15 H15B 108.9
H15A C15 H15B 107.7
C17 C16 C15 112.5(3)
C17 C16 H16A 109.1
C15 C16 H16A 109.1
C17 C16 H16B 109.1
C15 C16 H16B 109.1
H16A C16 H16B 107.8
C16 C17 C22 110.7(4)
C16 C17 C28 110.3(3)
C22 C17 C28 107.6(3)
C16 C17 C18 109.1(3)
C22 C17 C18 109.9(3)
C28 C17 C18 109.3(3)
C13 C18 C19 109.8(3)
C13 C18 C17 112.2(3)
C19 C18 C17 113.2(3)
C13 C18 H18 107.1
C19 C18 H18 107.1
C17 C18 H18 107.1
C20 C19 C18 114.6(3)
C20 C19 H19A 108.6
C18 C19 H19A 108.6
C20 C19 H19B 108.6
C18 C19 H19B 108.6
H19A C19 H19B 107.6
C21 C20 C30 111.0(3)
C21 C20 C19 109.1(3)
C30 C20 C19 110.8(3)
C21 C20 C29 110.2(4)
C30 C20 C29 106.2(3)
C19 C20 C29 109.5(3)
C22 C21 C20 110.5(3)
C22 C21 H21A 109.6
C20 C21 H21A 109.6
C22 C21 H21B 109.6
C20 C21 H21B 109.6
H21A C21 H21B 108.1
C21 C22 C17 114.3(3)
C21 C22 H22A 108.7
C17 C22 H22A 108.7
C21 C22 H22B 108.7
C17 C22 H22B 108.7
H22A C22 H22B 107.6
C4 C23 H23A 109.5
C4 C23 H23B 109.5
H23A C23 H23B 109.5
C4 C23 H23C 109.5
H23A C23 H23C 109.5
H23B C23 H23C 109.5
C4 C24 H24A 109.5
C4 C24 H24B 109.5
H24A C24 H24B 109.5
C4 C24 H24C 109.5
H24A C24 H24C 109.5
H24B C24 H24C 109.5
C10 C25 H25A 109.5
C10 C25 H25B 109.5
H25A C25 H25B 109.5
C10 C25 H25C 109.5
H25A C25 H25C 109.5
H25B C25 H25C 109.5
C8 C26 H26A 109.5
C8 C26 H26B 109.5
H26A C26 H26B 109.5
C8 C26 H26C 109.5
H26A C26 H26C 109.5
H26B C26 H26C 109.5
C14 C27 H27A 109.5
C14 C27 H27B 109.5
H27A C27 H27B 109.5
C14 C27 H27C 109.5
H27A C27 H27C 109.5
H27B C27 H27C 109.5
C17 C28 H28A 109.5
C17 C28 H28B 109.5
H28A C28 H28B 109.5
C17 C28 H28C 109.5
H28A C28 H28C 109.5
H28B C28 H28C 109.5
C20 C29 H29A 109.5
C20 C29 H29B 109.5
H29A C29 H29B 109.5
C20 C29 H29C 109.5
H29A C29 H29C 109.5
H29B C29 H29C 109.5
O31 C30 O30 122.5(4)
O31 C30 C20 125.5(4)
O30 C30 C20 111.9(4)
C30 O30 H30 109.5
C1' O1' C3 118.9(3)
C4' O3' H3' 109.5
O2' C1' O1' 125.2(4)
O2' C1' C2' 122.6(4)
O1' C1' C2' 112.1(3)
C3' C2' C1' 112.4(4)
C3' C2' H2'1 109.1
C1' C2' H2'1 109.1
C3' C2' H2'2 109.1
C1' C2' H2'2 109.1
H2'1 C2' H2'2 107.9
C4' C3' C2' 110.9(4)
C4' C3' H3'1 109.5
C2' C3' H3'1 109.5
C4' C3' H3'2 109.5
C2' C3' H3'2 109.5
H3'1 C3' H3'2 108.0
O4' C4' O3' 123.5(4)
O4' C4' C3' 123.8(4)
O3' C4' C3' 112.7(4)
C1S O1S C3S 114.0(4)
C2S O2S C4S 112.3(4)
O1S C1S C2S 108.2(4)
O1S C1S H1S1 110.1
C2S C1S H1S1 110.1
O1S C1S H1S2 110.1
C2S C1S H1S2 110.1
H1S1 C1S H1S2 108.4
O2S C2S C1S 107.8(4)
O2S C2S H2S1 110.1
C1S C2S H2S1 110.1
O2S C2S H2S2 110.1
C1S C2S H2S2 110.1
H2S1 C2S H2S2 108.4
O1S C3S H3S1 109.5
O1S C3S H3S2 109.5
H3S1 C3S H3S2 109.5
O1S C3S H3S3 109.5
H3S1 C3S H3S3 109.5
H3S2 C3S H3S3 109.5
O2S C4S H4S1 109.5
O2S C4S H4S2 109.5
H4S1 C4S H4S2 109.5
O2S C4S H4S3 109.5
H4S1 C4S H4S3 109.5
H4S2 C4S H4S3 109.5

loop_
_geom_bond_atom_site_label_1
_geom_bond_atom_site_label_2
_geom_bond_distance
C1 C2 1.532(6)
C1 C10 1.547(5)
C1 H1A 0.9900
C1 H1B 0.9900
C2 C3 1.511(6)
C2 H2A 0.9900
C2 H2B 0.9900
C3 O1' 1.466(5)
C3 C4 1.533(6)
C3 H3 1.0000
C4 C23 1.538(6)
C4 C24 1.541(6)
C4 C5 1.563(5)
C5 C6 1.533(6)
C5 C10 1.549(5)
C5 H5 1.0000
C6 C7 1.528(6)
C6 H6A 0.9900
C6 H6B 0.9900
C7 C8 1.526(5)
C7 H7A 0.9900
C7 H7B 0.9900
C8 C26 1.554(5)
C8 C9 1.570(5)
C8 C14 1.597(5)
C9 C11 1.517(5)
C9 C10 1.571(5)
C9 H9 1.0000
C10 C25 1.552(6)
C11 O11 1.230(5)
C11 C12 1.468(6)
C12 C13 1.346(6)
C12 H12 0.9500
C13 C14 1.523(5)
C13 C18 1.529(5)
C14 C15 1.543(6)
C14 C27 1.556(6)
C15 C16 1.532(6)
C15 H15A 0.9900
C15 H15B 0.9900
C16 C17 1.529(6)
C16 H16A 0.9900
C16 H16B 0.9900
C17 C22 1.534(6)
C17 C28 1.537(6)
C17 C18 1.555(5)
C18 C19 1.541(5)
C18 H18 1.0000
C19 C20 1.532(6)
C19 H19A 0.9900
C19 H19B 0.9900
C20 C21 1.529(6)
C20 C30 1.530(6)
C20 C29 1.539(6)
C21 C22 1.523(6)
C21 H21A 0.9900
C21 H21B 0.9900
C22 H22A 0.9900
C22 H22B 0.9900
C23 H23A 0.9800
C23 H23B 0.9800
C23 H23C 0.9800
C24 H24A 0.9800
C24 H24B 0.9800
C24 H24C 0.9800
C25 H25A 0.9800
C25 H25B 0.9800
C25 H25C 0.9800
C26 H26A 0.9800
C26 H26B 0.9800
C26 H26C 0.9800
C27 H27A 0.9800
C27 H27B 0.9800
C27 H27C 0.9800
C28 H28A 0.9800
C28 H28B 0.9800
C28 H28C 0.9800
C29 H29A 0.9800
C29 H29B 0.9800
C29 H29C 0.9800
C30 O31 1.203(5)
C30 O30 1.337(5)
O30 H30 0.8400
O1' C1' 1.331(5)
O2' C1' 1.218(5)
O3' C4' 1.333(5)
O3' H3' 0.8400
O4' C4' 1.203(6)
C1' C2' 1.516(6)
C2' C3' 1.512(6)
C2' H2'1 0.9900
C2' H2'2 0.9900
C3' C4' 1.496(6)
C3' H3'1 0.9900
C3' H3'2 0.9900
O1S C1S 1.403(6)
O1S C3S 1.405(7)
O2S C2S 1.412(6)
O2S C4S 1.432(7)
C1S C2S 1.497(8)
C1S H1S1 0.9900
C1S H1S2 0.9900
C2S H2S1 0.9900
C2S H2S2 0.9900
C3S H3S1 0.9800
C3S H3S2 0.9800
C3S H3S3 0.9800
C4S H4S1 0.9800
C4S H4S2 0.9800
C4S H4S3 0.9800

loop_
_geom_hbond_atom_site_label_D
_geom_hbond_atom_site_label_H
_geom_hbond_atom_site_label_A
_geom_hbond_site_symmetry_A
_geom_hbond_distance_DH
_geom_hbond_distance_HA
_geom_hbond_distance_DA
_geom_hbond_angle_DHA
O30 H30 O2' 3_756 0.84 1.96 2.730(4) 151.2
O3' H3' O1S . 0.84 2.50 2.942(5) 114.0
O3' H3' O2S . 0.84 1.96 2.783(5) 165.6

loop_
_geom_torsion_atom_site_label_1
_geom_torsion_atom_site_label_2
_geom_torsion_atom_site_label_3
_geom_torsion_atom_site_label_4
_geom_torsion
C10 C1 C2 C3 -56.0(5)
C1 C2 C3 O1' -178.5(3)
C1 C2 C3 C4 59.8(5)
O1' C3 C4 C23 66.2(4)
C2 C3 C4 C23 -174.3(3)
O1' C3 C4 C24 -51.7(5)
C2 C3 C4 C24 67.8(4)
O1' C3 C4 C5 -177.0(3)
C2 C3 C4 C5 -57.5(4)
C3 C4 C5 C6 -171.5(3)
C23 C4 C5 C6 -55.1(5)
C24 C4 C5 C6 64.7(5)
C3 C4 C5 C10 56.3(4)
C23 C4 C5 C10 172.8(3)
C24 C4 C5 C10 -67.5(5)
C10 C5 C6 C7 -65.0(4)
C4 C5 C6 C7 160.4(3)
C5 C6 C7 C8 58.9(5)
C6 C7 C8 C26 73.0(4)
C6 C7 C8 C9 -47.4(5)
C6 C7 C8 C14 -166.5(3)
C7 C8 C9 C11 178.8(3)
C26 C8 C9 C11 60.2(4)
C14 C8 C9 C11 -59.6(4)
C7 C8 C9 C10 43.8(4)
C26 C8 C9 C10 -74.8(4)
C14 C8 C9 C10 165.5(3)
C2 C1 C10 C5 51.8(4)
C2 C1 C10 C25 -72.3(4)
C2 C1 C10 C9 166.2(3)
C6 C5 C10 C1 172.4(3)
C4 C5 C10 C1 -54.1(4)
C6 C5 C10 C25 -66.7(4)
C4 C5 C10 C25 66.7(5)
C6 C5 C10 C9 57.9(4)
C4 C5 C10 C9 -168.6(3)
C11 C9 C10 C1 64.7(4)
C8 C9 C10 C1 -163.1(3)
C11 C9 C10 C5 179.4(3)
C8 C9 C10 C5 -48.5(4)
C11 C9 C10 C25 -54.8(4)
C8 C9 C10 C25 77.3(4)
C8 C9 C11 O11 -148.0(4)
C10 C9 C11 O11 -12.2(6)
C8 C9 C11 C12 32.7(5)
C10 C9 C11 C12 168.5(3)
O11 C11 C12 C13 176.9(4)
C9 C11 C12 C13 -3.8(6)
C11 C12 C13 C14 4.1(6)
C11 C12 C13 C18 178.9(4)
C12 C13 C14 C15 -155.7(4)
C18 C13 C14 C15 29.7(5)
C12 C13 C14 C27 88.0(4)
C18 C13 C14 C27 -86.6(4)
C12 C13 C14 C8 -32.6(5)
C18 C13 C14 C8 152.8(3)
C7 C8 C14 C13 -179.2(3)
C26 C8 C14 C13 -60.4(4)
C9 C8 C14 C13 59.5(4)
C7 C8 C14 C15 -54.4(4)
C26 C8 C14 C15 64.4(4)
C9 C8 C14 C15 -175.6(3)
C7 C8 C14 C27 63.3(4)
C26 C8 C14 C27 -177.9(3)
C9 C8 C14 C27 -58.0(4)
C13 C14 C15 C16 -38.1(5)
C27 C14 C15 C16 78.5(4)
C8 C14 C15 C16 -160.5(3)
C14 C15 C16 C17 56.8(5)
C15 C16 C17 C22 177.0(3)
C15 C16 C17 C28 58.0(4)
C15 C16 C17 C18 -62.0(4)
C12 C13 C18 C19 -84.1(4)
C14 C13 C18 C19 90.7(4)
C12 C13 C18 C17 149.1(4)
C14 C13 C18 C17 -36.2(5)
C16 C17 C18 C13 49.8(4)
C22 C17 C18 C13 171.3(3)
C28 C17 C18 C13 -70.8(4)
C16 C17 C18 C19 -75.2(4)
C22 C17 C18 C19 46.3(5)
C28 C17 C18 C19 164.1(3)
C13 C18 C19 C20 -175.9(3)
C17 C18 C19 C20 -49.6(5)
C18 C19 C20 C21 54.0(5)
C18 C19 C20 C30 -68.5(4)
C18 C19 C20 C29 174.7(4)
C30 C20 C21 C22 65.2(4)
C19 C20 C21 C22 -57.2(4)
C29 C20 C21 C22 -177.4(3)
C20 C21 C22 C17 59.3(5)
C16 C17 C22 C21 68.1(5)
C28 C17 C22 C21 -171.3(3)
C18 C17 C22 C21 -52.4(5)
C21 C20 C30 O31 -138.8(4)
C19 C20 C30 O31 -17.4(6)
C29 C20 C30 O31 101.4(5)
C21 C20 C30 O30 45.1(5)
C19 C20 C30 O30 166.5(3)
C29 C20 C30 O30 -74.7(4)
C2 C3 O1' C1' 125.0(4)
C4 C3 O1' C1' -111.2(4)
C3 O1' C1' O2' 6.0(6)
C3 O1' C1' C2' -171.2(3)
O2' C1' C2' C3' 36.1(6)
O1' C1' C2' C3' -146.7(4)
C1' C2' C3' C4' 70.4(5)
C2' C3' C4' O4' -9.2(6)
C2' C3' C4' O3' 170.2(4)
C3S O1S C1S C2S -163.2(5)
C4S O2S C2S C1S 176.2(4)
O1S C1S C2S O2S 65.8(6)
